data_4031324
loop_
_publ_author_name
'Katoono, Ryo'
'Tanaka, Yuki'
'Kusaka, Keiichi'
'Fujiwara, Kenshu'
'Suzuki, Takanori'

_publ_section_title
;
 Dynamic Figure Eight Chirality: Multifarious Inversions of a Helical
 Preference Induced by Complexation.
;
_journal_issue 15
_journal_name_full 'The Journal of organic chemistry'
_journal_page_first 7613
_journal_page_last 7625
_journal_paper_doi 10.1021/acs.joc.5b01206
_journal_volume 80
_journal_year 2015
_chemical_formula_moiety 'C46 H38 N2 O2'
_chemical_formula_sum 'C46 H38 N2 O2'
_chemical_formula_weight 650.82
_space_group_IT_number 14
_symmetry_cell_setting monoclinic
_symmetry_Int_Tables_number 14
_symmetry_space_group_name_Hall '-P 2ybc'
_symmetry_space_group_name_H-M 'P 1 21/c 1'
_atom_sites_solution_hydrogens geom
_atom_sites_solution_primary direct
_atom_sites_solution_secondary difmap
_cell_angle_alpha 90.0000
_cell_angle_beta 91.091(4)
_cell_angle_gamma 90.0000
_cell_formula_units_Z 4
_cell_length_a 13.226(4)
_cell_length_b 20.839(6)
_cell_length_c 12.674(4)
_cell_measurement_reflns_used 8002
_cell_measurement_temperature 150
_cell_measurement_theta_max 27.50
_cell_measurement_theta_min 3.10
_cell_volume 3492.5(18)
_computing_cell_refinement 'CrystalClear-SM Expert 2.0 r16'
_computing_data_collection 'CrystalClear-SM Expert 2.0 r16 (Rigaku, 2013)'
_computing_data_reduction 'CrystalClear-SM Expert 2.0 r16'
_computing_molecular_graphics 'CrystalStructure 4.0'
_computing_publication_material 'CrystalStructure 4.0 (Rigaku, 2010)'
_computing_structure_refinement 'SHELXL97 (Sheldrick, 2008)'
_computing_structure_solution 'SIR2004 (Burla, et al., 2005)'
_diffrn_ambient_temperature 150
_diffrn_detector_area_resol_mean 7.314
_diffrn_measured_fraction_theta_full 0.999
_diffrn_measured_fraction_theta_max 0.999
_diffrn_measurement_device_type 'Rigaku Mercury70'
_diffrn_measurement_method \w
_diffrn_radiation_type 'Mo K\a'
_diffrn_radiation_wavelength 0.71075
_diffrn_reflns_av_R_equivalents 0.0543
_diffrn_reflns_limit_h_max 17
_diffrn_reflns_limit_h_min -13
_diffrn_reflns_limit_k_max 27
_diffrn_reflns_limit_k_min -27
_diffrn_reflns_limit_l_max 11
_diffrn_reflns_limit_l_min -16
_diffrn_reflns_number 28535
_diffrn_reflns_theta_full 27.50
_diffrn_reflns_theta_max 27.50
_diffrn_standards_number 0
_exptl_absorpt_coefficient_mu 0.075
_exptl_absorpt_correction_T_max 0.996
_exptl_absorpt_correction_T_min 0.847
_exptl_absorpt_correction_type multi-scan
_exptl_absorpt_process_details 'REQAB (Rigaku, 1998)'
_exptl_crystal_colour colorless
_exptl_crystal_density_diffrn 1.238
_exptl_crystal_density_method 'not measured'
_exptl_crystal_description platelet
_exptl_crystal_F_000 1376.00
_exptl_crystal_size_max 0.200
_exptl_crystal_size_mid 0.200
_exptl_crystal_size_min 0.050
_refine_diff_density_max 0.470
_refine_diff_density_min -0.360
_refine_ls_extinction_method none
_refine_ls_goodness_of_fit_ref 1.054
_refine_ls_hydrogen_treatment constr
_refine_ls_number_parameters 451
_refine_ls_number_reflns 8008
_refine_ls_number_restraints 0
_refine_ls_R_factor_gt 0.0629
_refine_ls_shift/su_max 0.000
_refine_ls_structure_factor_coef Fsqd
_refine_ls_weighting_details 'w = 1/[\s^2^(Fo^2^)+(0.0537P)^2^+0.8321P] where P=(Fo^2^+2Fc^2^)/3'
_refine_ls_weighting_scheme calc
_refine_ls_wR_factor_ref 0.1481
_reflns_number_gt 5400
_reflns_number_total 8009
_reflns_threshold_expression F^2^>2.0\s(F^2^)
_cod_data_source_file jo5b01206_si_003.cif
_cod_data_source_block 131120r
_cod_depositor_comments 'Adding full bibliography for 4031321--4031324.cif.'
_cod_original_cell_volume 3492.5(19)
_cod_database_code 4031324

loop_
_symmetry_equiv_pos_site_id
_symmetry_equiv_pos_as_xyz
1 +X,+Y,+Z
2 -X,1/2+Y,1/2-Z
3 -X,-Y,-Z
4 +X,1/2-Y,1/2+Z

loop_
_atom_site_label
_atom_site_type_symbol
_atom_site_fract_x
_atom_site_fract_y
_atom_site_fract_z
_atom_site_U_iso_or_equiv
_atom_site_adp_type
_atom_site_occupancy
_atom_site_symmetry_multiplicity
_atom_site_calc_flag
_atom_site_refinement_flags
O1 O 1.04755(11) 0.07829(8) 0.62905(11) 0.0340(4) Uani 1.0 4 d .
O2 O 0.86403(14) 0.35860(8) 0.36862(11) 0.0440(5) Uani 1.0 4 d .
N1 N 0.89347(13) 0.03612(8) 0.59153(12) 0.0264(4) Uani 1.0 4 d .
N2 N 0.75862(13) 0.36663(8) 0.50730(12) 0.0269(4) Uani 1.0 4 d .
C1 C 0.92449(15) 0.14938(10) 0.55674(14) 0.0243(5) Uani 1.0 4 d .
C2 C 0.92860(16) 0.20136(10) 0.62566(15) 0.0280(5) Uani 1.0 4 d .
C3 C 0.89626(17) 0.26125(11) 0.59231(15) 0.0299(5) Uani 1.0 4 d .
C4 C 0.86293(16) 0.27101(10) 0.48869(15) 0.0270(5) Uani 1.0 4 d .
C5 C 0.86398(17) 0.21983(11) 0.41847(15) 0.0297(5) Uani 1.0 4 d .
C6 C 0.89228(16) 0.15926(11) 0.45292(15) 0.0290(5) Uani 1.0 4 d .
C7 C 0.96036(16) 0.08515(10) 0.59613(14) 0.0257(5) Uani 1.0 4 d .
C8 C 0.82881(17) 0.33513(11) 0.44909(15) 0.0301(5) Uani 1.0 4 d .
C9 C 0.92401(18) -0.02875(10) 0.62517(16) 0.0332(5) Uani 1.0 4 d .
C10 C 0.89482(19) -0.04328(13) 0.73834(18) 0.0443(7) Uani 1.0 4 d .
C11 C 0.9609(2) -0.01244(13) 0.82238(18) 0.0485(7) Uani 1.0 4 d .
C12 C 1.0653(3) -0.04215(14) 0.8292(3) 0.0566(8) Uani 1.0 4 d .
C13 C 0.72394(17) 0.43080(10) 0.47396(16) 0.0316(5) Uani 1.0 4 d .
C14 C 0.62447(18) 0.42962(11) 0.41155(16) 0.0333(6) Uani 1.0 4 d .
C15 C 0.59306(19) 0.49601(12) 0.37335(17) 0.0395(6) Uani 1.0 4 d .
C16 C 0.4914(2) 0.49688(14) 0.31693(18) 0.0501(7) Uani 1.0 4 d .
C17 C 0.78900(16) 0.04589(10) 0.56393(14) 0.0253(5) Uani 1.0 4 d .
C18 C 0.74958(17) 0.02015(11) 0.47096(15) 0.0305(5) Uani 1.0 4 d .
C19 C 0.65135(17) 0.03475(11) 0.43986(15) 0.0321(5) Uani 1.0 4 d .
C20 C 0.59129(16) 0.07408(11) 0.50179(15) 0.0278(5) Uani 1.0 4 d .
C21 C 0.63006(16) 0.09535(11) 0.59906(15) 0.0292(5) Uani 1.0 4 d .
C22 C 0.72824(16) 0.08136(10) 0.62952(15) 0.0280(5) Uani 1.0 4 d .
C23 C 0.49351(16) 0.09579(11) 0.46531(15) 0.0291(5) Uani 1.0 4 d .
C24 C 0.41562(16) 0.12020(11) 0.43682(14) 0.0287(5) Uani 1.0 4 d .
C25 C 0.32435(15) 0.15162(11) 0.40430(14) 0.0263(5) Uani 1.0 4 d .
C26 C 0.30509(17) 0.16682(11) 0.29826(15) 0.0309(5) Uani 1.0 4 d .
C27 C 0.21962(18) 0.20024(11) 0.26817(16) 0.0340(6) Uani 1.0 4 d .
C28 C 0.15004(18) 0.21884(11) 0.34233(16) 0.0350(6) Uani 1.0 4 d .
C29 C 0.16675(17) 0.20394(11) 0.44712(16) 0.0330(5) Uani 1.0 4 d .
C30 C 0.25354(16) 0.17088(10) 0.47985(14) 0.0273(5) Uani 1.0 4 d .
C31 C 0.27006(16) 0.15818(11) 0.59023(15) 0.0304(5) Uani 1.0 4 d .
C32 C 0.27643(16) 0.15023(11) 0.68323(15) 0.0303(5) Uani 1.0 4 d .
C33 C 0.35220(16) 0.16435(10) 0.86231(14) 0.0277(5) Uani 1.0 4 d .
C34 C 0.34387(18) 0.15614(11) 0.97083(15) 0.0346(6) Uani 1.0 4 d .
C35 C 0.25981(19) 0.12729(12) 1.01219(16) 0.0373(6) Uani 1.0 4 d .
C36 C 0.1824(2) 0.10593(12) 0.94634(16) 0.0417(6) Uani 1.0 4 d .
C37 C 0.18934(18) 0.11264(12) 0.83846(16) 0.0368(6) Uani 1.0 4 d .
C38 C 0.27409(16) 0.14131(11) 0.79529(14) 0.0282(5) Uani 1.0 4 d .
C39 C 0.43462(17) 0.19803(11) 0.81675(15) 0.0302(5) Uani 1.0 4 d .
C40 C 0.49612(17) 0.22927(11) 0.77179(15) 0.0297(5) Uani 1.0 4 d .
C41 C 0.56350(16) 0.26519(10) 0.70727(15) 0.0277(5) Uani 1.0 4 d .
C42 C 0.62569(16) 0.31377(11) 0.74817(15) 0.0298(5) Uani 1.0 4 d .
C43 C 0.68970(17) 0.34720(11) 0.68284(15) 0.0301(5) Uani 1.0 4 d .
C44 C 0.69298(16) 0.33208(10) 0.57628(14) 0.0258(5) Uani 1.0 4 d .
C45 C 0.62955(16) 0.28524(10) 0.53462(15) 0.0284(5) Uani 1.0 4 d .
C46 C 0.56504(17) 0.25231(10) 0.59903(15) 0.0292(5) Uani 1.0 4 d .
H2 H 0.9537 0.1957 0.6958 0.0336 Uiso 1.0 4 calc R
H3 H 0.8968 0.2961 0.6406 0.0359 Uiso 1.0 4 calc R
H5 H 0.8452 0.2264 0.3466 0.0357 Uiso 1.0 4 calc R
H6 H 0.8897 0.1241 0.4052 0.0348 Uiso 1.0 4 calc R
H9A H 0.9982 -0.0331 0.6189 0.0398 Uiso 1.0 4 calc R
H9B H 0.8917 -0.0607 0.5775 0.0398 Uiso 1.0 4 calc R
H10A H 0.8243 -0.0290 0.7483 0.0531 Uiso 1.0 4 calc R
H10B H 0.8965 -0.0904 0.7487 0.0531 Uiso 1.0 4 calc R
H11A H 0.9280 -0.0168 0.8915 0.0582 Uiso 1.0 4 calc R
H11B H 0.9675 0.0339 0.8069 0.0582 Uiso 1.0 4 calc R
H12A H 1.0982 -0.0382 0.7608 0.0679 Uiso 1.0 4 calc R
H12B H 1.0595 -0.0876 0.8479 0.0679 Uiso 1.0 4 calc R
H12C H 1.1059 -0.0199 0.8834 0.0679 Uiso 1.0 4 calc R
H13A H 0.7765 0.4507 0.4301 0.0379 Uiso 1.0 4 calc R
H13B H 0.7158 0.4579 0.5373 0.0379 Uiso 1.0 4 calc R
H14A H 0.6313 0.4009 0.3499 0.0399 Uiso 1.0 4 calc R
H14B H 0.5708 0.4119 0.4566 0.0399 Uiso 1.0 4 calc R
H15A H 0.5908 0.5253 0.4347 0.0474 Uiso 1.0 4 calc R
H15B H 0.6449 0.5125 0.3250 0.0474 Uiso 1.0 4 calc R
H16A H 0.4391 0.4823 0.3652 0.0601 Uiso 1.0 4 calc R
H16B H 0.4932 0.4683 0.2556 0.0601 Uiso 1.0 4 calc R
H16C H 0.4760 0.5407 0.2934 0.0601 Uiso 1.0 4 calc R
H18 H 0.7897 -0.0073 0.4290 0.0365 Uiso 1.0 4 calc R
H19 H 0.6246 0.0178 0.3756 0.0385 Uiso 1.0 4 calc R
H21 H 0.5885 0.1196 0.6445 0.0350 Uiso 1.0 4 calc R
H22 H 0.7541 0.0961 0.6956 0.0336 Uiso 1.0 4 calc R
H26 H 0.3517 0.1539 0.2463 0.0370 Uiso 1.0 4 calc R
H27 H 0.2083 0.2106 0.1959 0.0409 Uiso 1.0 4 calc R
H28 H 0.0910 0.2418 0.3211 0.0420 Uiso 1.0 4 calc R
H29 H 0.1185 0.2164 0.4978 0.0395 Uiso 1.0 4 calc R
H34 H 0.3967 0.1706 1.0168 0.0415 Uiso 1.0 4 calc R
H35 H 0.2550 0.1220 1.0864 0.0447 Uiso 1.0 4 calc R
H36 H 0.1242 0.0866 0.9755 0.0501 Uiso 1.0 4 calc R
H37 H 0.1361 0.0977 0.7935 0.0442 Uiso 1.0 4 calc R
H42 H 0.6240 0.3239 0.8212 0.0358 Uiso 1.0 4 calc R
H43 H 0.7313 0.3805 0.7109 0.0361 Uiso 1.0 4 calc R
H45 H 0.6306 0.2758 0.4613 0.0341 Uiso 1.0 4 calc R
H46 H 0.5212 0.2206 0.5698 0.0351 Uiso 1.0 4 calc R

loop_
_atom_site_aniso_label
_atom_site_aniso_U_11
_atom_site_aniso_U_22
_atom_site_aniso_U_33
_atom_site_aniso_U_12
_atom_site_aniso_U_13
_atom_site_aniso_U_23
O1 0.0233(9) 0.0378(10) 0.0406(8) -0.0005(8) -0.0065(7) 0.0022(7)
O2 0.0581(13) 0.0361(10) 0.0385(9) 0.0031(9) 0.0163(8) 0.0093(7)
N1 0.0226(10) 0.0234(10) 0.0330(9) 0.0010(8) -0.0045(7) -0.0007(7)
N2 0.0268(11) 0.0228(10) 0.0311(9) 0.0002(8) 0.0003(7) 0.0042(7)
C1 0.0170(11) 0.0287(12) 0.0273(10) -0.0022(9) 0.0008(8) -0.0002(8)
C2 0.0262(12) 0.0311(13) 0.0266(10) -0.0011(10) -0.0024(8) 0.0001(9)
C3 0.0321(13) 0.0302(13) 0.0275(10) -0.0023(10) 0.0018(9) -0.0038(9)
C4 0.0232(12) 0.0274(12) 0.0305(10) 0.0007(10) 0.0053(8) 0.0009(9)
C5 0.0311(13) 0.0341(13) 0.0239(10) 0.0018(10) -0.0004(8) 0.0013(9)
C6 0.0289(13) 0.0303(13) 0.0277(10) -0.0003(10) 0.0005(8) -0.0031(9)
C7 0.0216(12) 0.0311(13) 0.0242(10) 0.0011(10) 0.0002(8) -0.0016(8)
C8 0.0334(13) 0.0273(13) 0.0297(11) -0.0016(10) 0.0013(9) 0.0009(9)
C9 0.0319(14) 0.0227(12) 0.0446(12) 0.0022(10) -0.0070(10) -0.0012(9)
C10 0.0346(15) 0.0385(16) 0.0597(15) 0.0003(12) 0.0014(11) 0.0169(12)
C11 0.062(2) 0.0423(16) 0.0418(13) 0.0068(14) 0.0072(12) 0.0078(11)
C12 0.058(2) 0.0448(18) 0.0663(17) 0.0076(15) -0.0260(14) -0.0020(13)
C13 0.0350(14) 0.0251(12) 0.0347(11) 0.0005(10) -0.0004(9) 0.0042(9)
C14 0.0343(14) 0.0334(14) 0.0320(11) 0.0025(11) -0.0034(9) 0.0031(9)
C15 0.0427(16) 0.0357(15) 0.0400(12) 0.0076(12) -0.0014(10) 0.0068(10)
C16 0.0547(19) 0.0522(18) 0.0430(13) 0.0180(15) -0.0102(12) 0.0026(12)
C17 0.0226(12) 0.0240(12) 0.0291(10) -0.0015(9) -0.0014(8) 0.0006(8)
C18 0.0285(13) 0.0292(13) 0.0336(11) -0.0011(10) -0.0008(9) -0.0059(9)
C19 0.0288(13) 0.0359(14) 0.0313(11) -0.0027(11) -0.0052(9) -0.0045(9)
C20 0.0208(12) 0.0309(13) 0.0317(10) -0.0016(10) -0.0010(8) 0.0042(9)
C21 0.0266(13) 0.0316(13) 0.0293(10) -0.0001(10) 0.0016(8) 0.0007(9)
C22 0.0270(12) 0.0306(13) 0.0264(10) -0.0007(10) -0.0024(8) -0.0007(8)
C23 0.0246(12) 0.0342(13) 0.0285(10) -0.0031(10) -0.0006(8) 0.0007(9)
C24 0.0249(12) 0.0357(13) 0.0253(10) -0.0030(10) 0.0012(8) -0.0008(9)
C25 0.0204(12) 0.0317(13) 0.0267(10) -0.0046(10) -0.0020(8) 0.0008(8)
C26 0.0316(13) 0.0369(14) 0.0240(10) -0.0062(11) -0.0012(8) 0.0003(9)
C27 0.0344(14) 0.0390(14) 0.0285(11) -0.0045(11) -0.0067(9) 0.0046(9)
C28 0.0281(13) 0.0343(14) 0.0422(12) 0.0016(11) -0.0080(10) 0.0015(10)
C29 0.0253(13) 0.0369(14) 0.0367(12) -0.0029(11) 0.0009(9) -0.0014(10)
C30 0.0239(12) 0.0301(13) 0.0278(10) -0.0064(10) -0.0014(8) -0.0001(8)
C31 0.0238(12) 0.0356(14) 0.0317(11) -0.0054(10) 0.0006(8) -0.0016(9)
C32 0.0250(12) 0.0355(13) 0.0305(11) -0.0042(10) 0.0012(8) 0.0007(9)
C33 0.0272(13) 0.0268(12) 0.0292(10) -0.0011(10) 0.0006(8) 0.0007(8)
C34 0.0367(14) 0.0383(14) 0.0285(11) -0.0006(11) -0.0046(9) -0.0000(9)
C35 0.0481(16) 0.0400(15) 0.0237(10) -0.0062(12) 0.0027(10) 0.0035(9)
C36 0.0458(16) 0.0451(16) 0.0346(12) -0.0133(13) 0.0075(10) 0.0050(10)
C37 0.0383(15) 0.0412(15) 0.0309(11) -0.0155(12) -0.0006(9) 0.0013(10)
C38 0.0276(13) 0.0304(13) 0.0267(10) -0.0043(10) 0.0010(8) 0.0019(8)
C39 0.0267(13) 0.0319(13) 0.0319(11) 0.0010(10) -0.0035(9) 0.0006(9)
C40 0.0255(13) 0.0326(13) 0.0308(11) 0.0014(10) -0.0011(9) 0.0001(9)
C41 0.0199(12) 0.0279(13) 0.0352(11) 0.0023(10) -0.0009(8) 0.0029(9)
C42 0.0274(13) 0.0340(13) 0.0280(10) 0.0014(10) 0.0006(8) -0.0038(9)
C43 0.0287(13) 0.0281(13) 0.0333(11) -0.0029(10) -0.0013(9) -0.0028(9)
C44 0.0225(12) 0.0251(12) 0.0297(10) 0.0029(9) -0.0008(8) 0.0027(8)
C45 0.0276(13) 0.0303(13) 0.0273(10) 0.0004(10) -0.0049(8) -0.0007(8)
C46 0.0244(12) 0.0271(12) 0.0361(11) -0.0014(10) -0.0049(9) -0.0001(9)

loop_
_atom_type_symbol
_atom_type_description
_atom_type_scat_dispersion_real
_atom_type_scat_dispersion_imag
_atom_type_scat_source
C C 0.0033 0.0016
;
International Tables for Crystallography
(1992, Vol. C, Tables 4.2.6.8 and 6.1.1.4)
;
H H 0.0000 0.0000
;
International Tables for Crystallography
(1992, Vol. C, Table 6.1.1.4)
;
N N 0.0061 0.0033
;
International Tables for Crystallography
(1992, Vol. C, Tables 4.2.6.8 and 6.1.1.4)
;
O O 0.0106 0.0060
;
International Tables for Crystallography
(1992, Vol. C, Tables 4.2.6.8 and 6.1.1.4)
;

loop_
_geom_angle_atom_site_label_1
_geom_angle_atom_site_label_2
_geom_angle_atom_site_label_3
_geom_angle
_geom_angle_publ_flag
C7 N1 C9 120.39(18) yes
C7 N1 C17 122.01(18) yes
C9 N1 C17 117.33(17) yes
C8 N2 C13 119.53(17) yes
C8 N2 C44 120.85(18) yes
C13 N2 C44 116.16(17) yes
C2 C1 C6 119.1(2) yes
C2 C1 C7 118.46(17) yes
C6 C1 C7 122.37(18) yes
C1 C2 C3 120.16(18) yes
C2 C3 C4 120.7(2) yes
C3 C4 C5 119.0(2) yes
C3 C4 C8 122.39(19) yes
C5 C4 C8 118.55(18) yes
C4 C5 C6 120.24(18) yes
C1 C6 C5 120.6(2) yes
O1 C7 N1 122.4(2) yes
O1 C7 C1 120.37(19) yes
N1 C7 C1 117.18(18) yes
O2 C8 N2 121.9(2) yes
O2 C8 C4 121.1(2) yes
N2 C8 C4 116.92(18) yes
N1 C9 C10 112.48(18) yes
C9 C10 C11 115.2(2) yes
C10 C11 C12 112.4(3) yes
N2 C13 C14 113.31(18) yes
C13 C14 C15 112.26(19) yes
C14 C15 C16 113.4(3) yes
N1 C17 C18 119.82(18) yes
N1 C17 C22 119.88(17) yes
C18 C17 C22 120.3(2) yes
C17 C18 C19 119.5(2) yes
C18 C19 C20 120.71(19) yes
C19 C20 C21 118.7(2) yes
C19 C20 C23 121.51(18) yes
C21 C20 C23 119.7(2) yes
C20 C21 C22 120.5(2) yes
C17 C22 C21 120.01(19) yes
C20 C23 C24 173.2(3) yes
C23 C24 C25 177.8(3) yes
C24 C25 C26 121.24(18) yes
C24 C25 C30 120.23(17) yes
C26 C25 C30 118.46(19) yes
C25 C26 C27 121.0(2) yes
C26 C27 C28 120.5(2) yes
C27 C28 C29 119.7(3) yes
C28 C29 C30 120.9(2) yes
C25 C30 C29 119.47(18) yes
C25 C30 C31 121.21(19) yes
C29 C30 C31 119.32(19) yes
C30 C31 C32 174.6(3) yes
C31 C32 C38 174.7(3) yes
C34 C33 C38 118.9(2) yes
C34 C33 C39 122.36(19) yes
C38 C33 C39 118.71(17) yes
C33 C34 C35 120.6(2) yes
C34 C35 C36 120.4(2) yes
C35 C36 C37 120.2(3) yes
C36 C37 C38 120.2(2) yes
C32 C38 C33 121.58(19) yes
C32 C38 C37 118.56(19) yes
C33 C38 C37 119.74(18) yes
C33 C39 C40 173.0(3) yes
C39 C40 C41 173.6(3) yes
C40 C41 C42 122.34(18) yes
C40 C41 C46 118.73(19) yes
C42 C41 C46 118.90(19) yes
C41 C42 C43 120.34(19) yes
C42 C43 C44 119.9(2) yes
N2 C44 C43 120.57(19) yes
N2 C44 C45 119.32(17) yes
C43 C44 C45 120.06(19) yes
C44 C45 C46 120.23(18) yes
C41 C46 C45 120.5(2) yes
C1 C2 H2 119.920 no
C3 C2 H2 119.924 no
C2 C3 H3 119.649 no
C4 C3 H3 119.641 no
C4 C5 H5 119.888 no
C6 C5 H5 119.869 no
C1 C6 H6 119.688 no
C5 C6 H6 119.690 no
N1 C9 H9A 109.106 no
N1 C9 H9B 109.102 no
C10 C9 H9A 109.102 no
C10 C9 H9B 109.095 no
H9A C9 H9B 107.846 no
C9 C10 H10A 108.462 no
C9 C10 H10B 108.467 no
C11 C10 H10A 108.457 no
C11 C10 H10B 108.464 no
H10A C10 H10B 107.500 no
C10 C11 H11A 109.111 no
C10 C11 H11B 109.109 no
C12 C11 H11A 109.111 no
C12 C11 H11B 109.112 no
H11A C11 H11B 107.847 no
C11 C12 H12A 109.471 no
C11 C12 H12B 109.481 no
C11 C12 H12C 109.474 no
H12A C12 H12B 109.468 no
H12A C12 H12C 109.465 no
H12B C12 H12C 109.470 no
N2 C13 H13A 108.906 no
N2 C13 H13B 108.913 no
C14 C13 H13A 108.908 no
C14 C13 H13B 108.917 no
H13A C13 H13B 107.742 no
C13 C14 H14A 109.162 no
C13 C14 H14B 109.155 no
C15 C14 H14A 109.147 no
C15 C14 H14B 109.148 no
H14A C14 H14B 107.872 no
C14 C15 H15A 108.896 no
C14 C15 H15B 108.898 no
C16 C15 H15A 108.896 no
C16 C15 H15B 108.901 no
H15A C15 H15B 107.724 no
C15 C16 H16A 109.474 no
C15 C16 H16B 109.476 no
C15 C16 H16C 109.467 no
H16A C16 H16B 109.466 no
H16A C16 H16C 109.468 no
H16B C16 H16C 109.475 no
C17 C18 H18 120.257 no
C19 C18 H18 120.247 no
C18 C19 H19 119.642 no
C20 C19 H19 119.644 no
C20 C21 H21 119.757 no
C22 C21 H21 119.750 no
C17 C22 H22 120.004 no
C21 C22 H22 119.985 no
C25 C26 H26 119.513 no
C27 C26 H26 119.524 no
C26 C27 H27 119.752 no
C28 C27 H27 119.759 no
C27 C28 H28 120.148 no
C29 C28 H28 120.163 no
C28 C29 H29 119.529 no
C30 C29 H29 119.544 no
C33 C34 H34 119.689 no
C35 C34 H34 119.678 no
C34 C35 H35 119.825 no
C36 C35 H35 119.825 no
C35 C36 H36 119.904 no
C37 C36 H36 119.900 no
C36 C37 H37 119.903 no
C38 C37 H37 119.901 no
C41 C42 H42 119.831 no
C43 C42 H42 119.826 no
C42 C43 H43 120.046 no
C44 C43 H43 120.040 no
C44 C45 H45 119.887 no
C46 C45 H45 119.887 no
C41 C46 H46 119.758 no
C45 C46 H46 119.759 no

loop_
_geom_bond_atom_site_label_1
_geom_bond_atom_site_label_2
_geom_bond_distance
_geom_bond_publ_flag
O1 C7 1.227(3) yes
O2 C8 1.231(3) yes
N1 C7 1.352(3) yes
N1 C9 1.472(3) yes
N1 C17 1.433(3) yes
N2 C8 1.365(3) yes
N2 C13 1.473(3) yes
N2 C44 1.437(3) yes
C1 C2 1.392(3) yes
C1 C6 1.391(3) yes
C1 C7 1.502(3) yes
C2 C3 1.383(3) yes
C3 C4 1.392(3) yes
C4 C5 1.389(3) yes
C4 C8 1.494(3) yes
C5 C6 1.385(4) yes
C9 C10 1.523(4) yes
C10 C11 1.509(4) yes
C11 C12 1.514(4) yes
C13 C14 1.522(4) yes
C14 C15 1.521(4) yes
C15 C16 1.511(4) yes
C17 C18 1.387(3) yes
C17 C22 1.382(3) yes
C18 C19 1.384(4) yes
C19 C20 1.394(3) yes
C20 C21 1.398(3) yes
C20 C23 1.438(3) yes
C21 C22 1.379(3) yes
C23 C24 1.198(3) yes
C24 C25 1.427(3) yes
C25 C26 1.399(3) yes
C25 C30 1.410(3) yes
C26 C27 1.375(4) yes
C27 C28 1.383(4) yes
C28 C29 1.378(3) yes
C29 C30 1.395(3) yes
C30 C31 1.436(3) yes
C31 C32 1.192(3) yes
C32 C38 1.433(3) yes
C33 C34 1.392(3) yes
C33 C38 1.409(3) yes
C33 C39 1.428(3) yes
C34 C35 1.376(4) yes
C35 C36 1.383(4) yes
C36 C37 1.379(3) yes
C37 C38 1.391(4) yes
C39 C40 1.195(4) yes
C40 C41 1.432(3) yes
C41 C42 1.398(3) yes
C41 C46 1.398(3) yes
C42 C43 1.384(3) yes
C43 C44 1.388(3) yes
C44 C45 1.385(3) yes
C45 C46 1.375(3) yes
C2 H2 0.950 no
C3 H3 0.950 no
C5 H5 0.950 no
C6 H6 0.950 no
C9 H9A 0.990 no
C9 H9B 0.990 no
C10 H10A 0.990 no
C10 H10B 0.990 no
C11 H11A 0.990 no
C11 H11B 0.990 no
C12 H12A 0.980 no
C12 H12B 0.980 no
C12 H12C 0.980 no
C13 H13A 0.990 no
C13 H13B 0.990 no
C14 H14A 0.990 no
C14 H14B 0.990 no
C15 H15A 0.990 no
C15 H15B 0.990 no
C16 H16A 0.980 no
C16 H16B 0.980 no
C16 H16C 0.980 no
C18 H18 0.950 no
C19 H19 0.950 no
C21 H21 0.950 no
C22 H22 0.950 no
C26 H26 0.950 no
C27 H27 0.950 no
C28 H28 0.950 no
C29 H29 0.950 no
C34 H34 0.950 no
C35 H35 0.950 no
C36 H36 0.950 no
C37 H37 0.950 no
C42 H42 0.950 no
C43 H43 0.950 no
C45 H45 0.950 no
C46 H46 0.950 no

loop_
_geom_contact_atom_site_label_1
_geom_contact_atom_site_label_2
_geom_contact_distance
_geom_contact_publ_flag
_geom_contact_site_symmetry_2
O1 C2 3.009(3) no .
O1 C6 3.446(3) no .
O1 C9 2.765(3) no .
O1 C10 3.539(3) no .
O1 C11 3.316(3) no .
O1 C12 3.573(4) no .
O1 C17 3.567(3) no .
O2 C3 3.506(3) no .
O2 C5 2.960(3) no .
O2 C13 2.752(3) no .
O2 C14 3.548(3) no .
O2 C44 3.546(3) no .
N1 C2 3.500(3) no .
N1 C6 3.110(3) no .
N1 C11 3.206(3) no .
N2 C3 3.037(3) no .
N2 C5 3.554(3) no .
C1 C4 2.794(3) no .
C1 C17 2.807(3) no .
C1 C22 3.113(3) no .
C2 C5 2.773(3) no .
C3 C6 2.764(3) no .
C3 C43 3.480(4) no .
C3 C44 3.070(4) no .
C4 C44 2.828(3) no .
C4 C45 3.166(4) no .
C6 C17 3.082(3) no .
C6 C18 3.469(4) no .
C6 C22 3.541(3) no .
C7 C10 3.350(4) no .
C7 C11 3.515(4) no .
C7 C18 3.458(3) no .
C7 C22 3.108(4) no .
C8 C14 3.370(4) no .
C8 C43 3.526(3) no .
C8 C45 3.051(4) no .
C9 C12 3.174(4) no .
C9 C18 3.164(4) no .
C9 C22 3.461(4) no .
C10 C17 3.191(4) no .
C13 C43 3.208(3) no .
C13 C45 3.374(3) no .
C14 C44 3.040(3) no .
C14 C45 3.389(4) no .
C17 C20 2.779(3) no .
C18 C21 2.773(3) no .
C19 C22 2.768(3) no .
C19 C24 3.590(4) no .
C21 C24 3.510(3) no .
C21 C46 3.382(4) no .
C23 C26 3.561(3) no .
C23 C30 3.547(4) no .
C24 C31 2.873(3) no .
C25 C28 2.797(4) no .
C26 C29 2.764(3) no .
C27 C30 2.780(3) no .
C29 C32 3.485(3) no .
C31 C33 3.598(3) no .
C31 C37 3.474(3) no .
C32 C39 2.846(3) no .
C32 C40 3.506(4) no .
C33 C36 2.784(4) no .
C34 C37 2.772(4) no .
C34 C40 3.596(3) no .
C35 C38 2.774(3) no .
C38 C40 3.479(4) no .
C39 C46 3.471(3) no .
C41 C44 2.782(3) no .
C42 C45 2.772(3) no .
C43 C46 2.773(3) no .
O1 C9 3.411(3) no 3_756
O1 C31 3.425(3) no 1_655
O1 C32 3.436(3) no 1_655
O1 C37 3.299(3) no 1_655
O2 C2 3.446(3) no 4_554
O2 C11 3.506(4) no 4_554
C2 O2 3.446(3) no 4_555
C7 C9 3.428(3) no 3_756
C9 O1 3.411(3) no 3_756
C9 C7 3.428(3) no 3_756
C11 O2 3.506(4) no 4_555
C19 C23 3.550(4) no 3_656
C23 C19 3.550(4) no 3_656
C26 C39 3.303(4) no 4_554
C26 C40 3.349(4) no 4_554
C27 C32 3.386(4) no 4_554
C27 C33 3.519(4) no 4_554
C27 C38 3.396(4) no 4_554
C27 C39 3.591(4) no 4_554
C28 C37 3.551(4) no 4_554
C28 C38 3.403(4) no 4_554
C31 O1 3.425(3) no 1_455
C32 O1 3.436(3) no 1_455
C32 C27 3.386(4) no 4_555
C33 C27 3.519(4) no 4_555
C37 O1 3.299(3) no 1_455
C37 C28 3.551(4) no 4_555
C38 C27 3.396(4) no 4_555
C38 C28 3.403(4) no 4_555
C39 C26 3.303(4) no 4_555
C39 C27 3.591(4) no 4_555
C40 C26 3.349(4) no 4_555
O1 H2 2.8776 no .
O1 H9A 2.4137 no .
O1 H11B 2.6738 no .
O1 H12A 3.0140 no .
O2 H5 2.7798 no .
O2 H13A 2.3807 no .
O2 H13B 3.5864 no .
O2 H14A 3.2054 no .
N1 H6 2.9900 no .
N1 H10A 2.5874 no .
N1 H10B 3.3036 no .
N1 H11B 2.8824 no .
N1 H18 2.6154 no .
N1 H22 2.6066 no .
N2 H3 2.8700 no .
N2 H14A 2.6820 no .
N2 H14B 2.7224 no .
N2 H43 2.6277 no .
N2 H45 2.5980 no .
C1 H3 3.2602 no .
C1 H5 3.2658 no .
C1 H22 3.0919 no .
C2 H6 3.2571 no .
C2 H22 3.3167 no .
C3 H5 3.2564 no .
C4 H2 3.2670 no .
C4 H6 3.2601 no .
C4 H45 3.0874 no .
C5 H3 3.2551 no .
C5 H45 3.3538 no .
C6 H2 3.2579 no .
C7 H2 2.6291 no .
C7 H6 2.7027 no .
C7 H9A 2.5295 no .
C7 H9B 3.1788 no .
C7 H10A 3.5704 no .
C7 H11B 2.8766 no .
C7 H22 3.0356 no .
C8 H3 2.6980 no .
C8 H5 2.6230 no .
C8 H13A 2.5168 no .
C8 H13B 3.1779 no .
C8 H14A 3.1862 no .
C8 H45 2.9050 no .
C9 H11A 3.3844 no .
C9 H11B 2.7000 no .
C9 H12A 2.8546 no .
C9 H12B 3.5342 no .
C9 H18 3.0614 no .
C9 H22 3.5630 no .
C10 H12A 2.7010 no .
C10 H12B 2.7223 no .
C10 H12C 3.3492 no .
C10 H22 3.4868 no .
C11 H9A 2.6700 no .
C11 H9B 3.3724 no .
C12 H9A 2.8003 no .
C12 H10A 3.3421 no .
C12 H10B 2.6358 no .
C13 H15A 2.6830 no .
C13 H15B 2.7345 no .
C13 H43 3.1802 no .
C13 H45 3.4600 no .
C14 H16A 2.7399 no .
C14 H16B 2.7272 no .
C14 H16C 3.3677 no .
C14 H45 3.2670 no .
C15 H13A 2.6884 no .
C15 H13B 2.7302 no .
C16 H14A 2.7522 no .
C16 H14B 2.7018 no .
C17 H6 2.9294 no .
C17 H9A 3.2825 no .
C17 H9B 2.6069 no .
C17 H10A 2.8407 no .
C17 H19 3.2512 no .
C17 H21 3.2469 no .
C18 H6 2.9804 no .
C18 H9B 2.8452 no .
C18 H22 3.2574 no .
C19 H21 3.2602 no .
C20 H18 3.2719 no .
C20 H22 3.2682 no .
C20 H46 3.3094 no .
C21 H19 3.2605 no .
C21 H46 3.0001 no .
C22 H10A 3.0154 no .
C22 H18 3.2579 no .
C23 H19 2.6487 no .
C23 H21 2.6215 no .
C23 H26 3.5337 no .
C23 H46 2.9379 no .
C24 H19 3.5885 no .
C24 H21 3.4532 no .
C24 H26 2.6380 no .
C24 H46 3.0126 no .
C25 H27 3.2693 no .
C25 H29 3.2803 no .
C26 H28 3.2515 no .
C27 H29 3.2435 no .
C28 H26 3.2488 no .
C29 H27 3.2440 no .
C30 H26 3.2742 no .
C30 H28 3.2692 no .
C31 H29 2.6022 no .
C31 H37 3.3970 no .
C31 H46 3.5812 no .
C32 H29 3.4057 no .
C32 H37 2.5876 no .
C33 H35 3.2611 no .
C33 H37 3.2809 no .
C34 H36 3.2489 no .
C35 H37 3.2507 no .
C36 H34 3.2486 no .
C37 H35 3.2498 no .
C38 H34 3.2724 no .
C38 H36 3.2590 no .
C39 H21 3.4270 no .
C39 H34 2.6558 no .
C39 H46 3.3863 no .
C40 H21 3.0643 no .
C40 H42 2.6646 no .
C40 H46 2.5944 no .
C41 H21 3.1550 no .
C41 H43 3.2706 no .
C41 H45 3.2649 no .
C42 H46 3.2671 no .
C43 H3 2.9963 no .
C43 H13B 2.9782 no .
C43 H14B 3.5132 no .
C43 H45 3.2592 no .
C44 H3 2.8999 no .
C44 H13A 3.2935 no .
C44 H13B 2.6869 no .
C44 H14A 3.2956 no .
C44 H14B 2.7543 no .
C44 H42 3.2565 no .
C44 H46 3.2496 no .
C45 H14A 3.3599 no .
C45 H14B 2.9191 no .
C45 H43 3.2596 no .
C46 H21 2.8403 no .
C46 H42 3.2677 no .
H2 H3 2.3270 no .
H2 H22 3.3575 no .
H3 H43 2.9571 no .
H5 H6 2.3288 no .
H5 H45 3.3748 no .
H6 H18 3.0586 no .
H9A H10A 2.8520 no .
H9A H10B 2.4546 no .
H9A H11B 2.7983 no .
H9A H12A 2.2150 no .
H9A H12B 3.2067 no .
H9B H10A 2.4478 no .
H9B H10B 2.2565 no .
H9B H12A 3.5824 no .
H9B H18 2.5504 no .
H10A H11A 2.2690 no .
H10A H11B 2.4088 no .
H10A H12B 3.5523 no .
H10A H22 2.8423 no .
H10B H11A 2.4020 no .
H10B H11B 2.8466 no .
H10B H12A 2.8813 no .
H10B H12B 2.4751 no .
H10B H12C 3.5437 no .
H11A H12A 2.8541 no .
H11A H12B 2.3550 no .
H11A H12C 2.3580 no .
H11B H12A 2.3714 no .
H11B H12B 2.8537 no .
H11B H12C 2.3417 no .
H11B H22 3.3882 no .
H13A H14A 2.3924 no .
H13A H14B 2.8638 no .
H13A H15A 2.9089 no .
H13A H15B 2.5235 no .
H13B H14A 2.8639 no .
H13B H14B 2.3594 no .
H13B H15A 2.5133 no .
H13B H15B 3.0520 no .
H13B H43 2.7330 no .
H14A H15A 2.8624 no .
H14A H15B 2.3543 no .
H14A H16A 3.0661 no .
H14A H16B 2.5800 no .
H14A H45 2.9637 no .
H14B H15A 2.3948 no .
H14B H15B 2.8625 no .
H14B H16A 2.5401 no .
H14B H16B 2.9696 no .
H14B H16C 3.5986 no .
H14B H45 2.9444 no .
H15A H16A 2.3531 no .
H15A H16B 2.8496 no .
H15A H16C 2.3474 no .
H15B H16A 2.8493 no .
H15B H16B 2.3631 no .
H15B H16C 2.3377 no .
H18 H19 2.3328 no .
H21 H22 2.3250 no .
H21 H46 2.4662 no .
H26 H27 2.3151 no .
H27 H28 2.3320 no .
H28 H29 2.3233 no .
H34 H35 2.3193 no .
H35 H36 2.3286 no .
H36 H37 2.3263 no .
H42 H43 2.3317 no .
H45 H46 2.3204 no .
O1 H9A 3.3248 no 3_756
O1 H9B 2.7772 no 3_756
O1 H18 2.7246 no 3_756
O1 H29 3.4620 no 1_655
O1 H37 2.4055 no 1_655
O2 H2 2.7539 no 4_554
O2 H11A 3.4147 no 4_554
O2 H11B 2.7459 no 4_554
O2 H22 2.7732 no 4_554
N1 H9A 3.0518 no 3_756
N2 H12B 3.1457 no 2_756
N2 H12C 3.2599 no 2_756
C1 H9A 3.4583 no 3_756
C1 H9B 3.5185 no 3_756
C1 H29 3.0270 no 1_655
C2 H5 3.3821 no 4_555
C2 H28 3.4569 no 4_655
C2 H29 3.0309 no 1_655
C3 H5 3.3149 no 4_555
C3 H12B 3.2892 no 2_756
C3 H29 3.3291 no 1_655
C4 H29 3.5665 no 1_655
C5 H2 3.5499 no 4_554
C5 H3 3.5718 no 4_554
C5 H28 3.3000 no 1_655
C5 H29 3.4955 no 1_655
C5 H42 3.5034 no 4_554
C6 H9A 3.1449 no 3_756
C6 H9B 3.5462 no 3_756
C6 H28 3.5811 no 1_655
C6 H29 3.2597 no 1_655
C7 H9A 2.9933 no 3_756
C7 H9B 3.0158 no 3_756
C7 H37 3.3924 no 1_655
C8 H12B 3.3542 no 2_756
C9 H6 3.1948 no 3_756
C9 H9A 3.5223 no 3_756
C10 H13A 3.4953 no 4_555
C10 H15B 3.5608 no 4_555
C10 H35 3.4236 no 3_657
C11 H13A 3.0970 no 4_555
C11 H36 3.5390 no 1_655
C11 H36 3.2135 no 3_657
C11 H37 3.2863 no 1_655
C12 H3 3.4278 no 2_746
C12 H6 3.4879 no 3_756
C12 H13B 3.3250 no 2_746
C12 H36 3.3441 no 1_655
C12 H37 3.0960 no 1_655
C12 H43 3.1846 no 2_746
C13 H11A 3.4201 no 4_554
C13 H12C 3.0387 no 2_756
C13 H16A 3.5006 no 3_666
C14 H16A 3.4893 no 3_666
C14 H21 3.5600 no 4_554
C14 H22 3.3008 no 4_554
C15 H10A 3.5382 no 4_554
C15 H15A 3.5001 no 3_666
C15 H16A 3.3797 no 3_666
C15 H35 3.3400 no 2_656
C16 H13B 3.4639 no 3_666
C16 H14B 3.5525 no 3_666
C16 H15A 3.3813 no 3_666
C16 H19 2.8906 no 2_655
C16 H21 3.5248 no 4_554
C18 H9A 3.5556 no 3_756
C19 H16B 3.3960 no 2_645
C19 H16C 3.3766 no 2_645
C19 H42 3.3243 no 4_554
C19 H43 3.5752 no 4_554
C20 H42 3.1599 no 4_554
C21 H14A 3.1801 no 4_555
C21 H16B 3.0184 no 4_555
C22 H14A 3.1174 no 4_555
C22 H15B 3.3584 no 4_555
C23 H16C 3.5047 no 2_645
C23 H19 3.4966 no 3_656
C23 H42 3.0393 no 4_554
C24 H42 3.3549 no 4_554
C25 H9B 3.4404 no 3_656
C26 H10A 3.3895 no 3_656
C26 H10B 3.1535 no 3_656
C26 H35 2.9076 no 1_554
C27 H10B 2.7636 no 3_656
C27 H35 2.8680 no 1_554
C28 H9B 3.4964 no 3_656
C28 H10B 2.9755 no 3_656
C29 H9B 3.0985 no 3_656
C29 H10B 3.5194 no 3_656
C30 H9B 3.0726 no 3_656
C31 H18 3.2502 no 3_656
C31 H27 3.1589 no 4_555
C32 H18 3.4076 no 3_656
C32 H27 3.0417 no 4_555
C33 H14B 3.4905 no 4_555
C33 H16A 3.2650 no 4_555
C34 H14B 3.3281 no 4_555
C34 H15A 3.0937 no 2_646
C34 H16A 3.4303 no 4_555
C34 H26 3.4912 no 1_556
C34 H27 3.5830 no 1_556
C35 H15A 2.9703 no 2_646
C35 H15B 3.3869 no 2_646
C35 H26 3.2328 no 1_556
C35 H27 2.9938 no 1_556
C36 H11A 3.1493 no 3_657
C36 H12C 2.9159 no 1_455
C36 H13B 3.3702 no 2_646
C37 H11B 3.3792 no 1_455
C37 H12A 3.5004 no 1_455
C37 H12C 3.0319 no 1_455
C37 H28 3.3064 no 4_555
C38 H16A 3.4798 no 4_555
C38 H27 3.4384 no 4_555
C38 H28 3.4548 no 4_555
C39 H14A 3.3396 no 4_555
C39 H14B 3.3933 no 4_555
C39 H26 3.3894 no 4_555
C39 H45 3.1924 no 4_555
C40 H14A 3.3863 no 4_555
C40 H26 3.1079 no 4_555
C40 H45 2.9634 no 4_555
C41 H26 3.3148 no 4_555
C41 H34 3.5048 no 4_554
C41 H45 3.4316 no 4_555
C42 H5 3.2476 no 4_555
C42 H16C 3.3558 no 3_666
C42 H45 3.2835 no 4_555
C43 H5 3.2749 no 4_555
C43 H16C 3.2217 no 3_666
C45 H34 3.2179 no 4_554
C45 H42 3.5334 no 4_554
C46 H34 2.9218 no 4_554
H2 O2 2.7539 no 4_555
H2 C5 3.5499 no 4_555
H2 H5 2.9073 no 4_555
H2 H28 2.7221 no 4_655
H2 H29 3.3823 no 1_655
H2 H37 3.3788 no 1_655
H3 C5 3.5718 no 4_555
H3 C12 3.4278 no 2_756
H3 H5 2.7506 no 4_555
H3 H12B 2.4945 no 2_756
H3 H28 3.4971 no 4_655
H5 C2 3.3821 no 4_554
H5 C3 3.3149 no 4_554
H5 C42 3.2476 no 4_554
H5 C43 3.2749 no 4_554
H5 H2 2.9073 no 4_554
H5 H3 2.7506 no 4_554
H5 H28 3.2888 no 1_655
H5 H42 3.1183 no 4_554
H5 H43 3.1758 no 4_554
H6 C9 3.1948 no 3_756
H6 C12 3.4879 no 3_756
H6 H9A 2.4310 no 3_756
H6 H9B 3.1834 no 3_756
H6 H10B 3.5364 no 3_756
H6 H12A 2.7705 no 3_756
H6 H12B 3.3760 no 3_756
H6 H43 3.2036 no 4_554
H9A O1 3.3248 no 3_756
H9A N1 3.0518 no 3_756
H9A C1 3.4583 no 3_756
H9A C6 3.1449 no 3_756
H9A C7 2.9933 no 3_756
H9A C9 3.5223 no 3_756
H9A C18 3.5556 no 3_756
H9A H6 2.4310 no 3_756
H9A H9A 3.3147 no 3_756
H9A H9B 3.5026 no 3_756
H9A H18 3.0018 no 3_756
H9B O1 2.7772 no 3_756
H9B C1 3.5185 no 3_756
H9B C6 3.5462 no 3_756
H9B C7 3.0158 no 3_756
H9B C25 3.4404 no 3_656
H9B C28 3.4964 no 3_656
H9B C29 3.0985 no 3_656
H9B C30 3.0726 no 3_656
H9B H6 3.1834 no 3_756
H9B H9A 3.5026 no 3_756
H9B H29 3.3840 no 3_656
H10A C15 3.5382 no 4_555
H10A C26 3.3895 no 3_656
H10A H13A 2.9016 no 4_555
H10A H15B 2.6031 no 4_555
H10A H26 3.4932 no 3_656
H10A H35 3.0549 no 3_657
H10B C26 3.1535 no 3_656
H10B C27 2.7636 no 3_656
H10B C28 2.9755 no 3_656
H10B C29 3.5194 no 3_656
H10B H6 3.5364 no 3_756
H10B H26 3.5419 no 3_656
H10B H27 2.9551 no 3_656
H10B H28 3.2824 no 3_656
H10B H35 2.9964 no 3_657
H10B H36 3.5121 no 3_657
H11A O2 3.4147 no 4_555
H11A C13 3.4201 no 4_555
H11A C36 3.1493 no 3_657
H11A H11A 3.3875 no 3_757
H11A H12C 2.9957 no 3_757
H11A H13A 2.4874 no 4_555
H11A H35 3.2820 no 3_657
H11A H36 3.5209 no 1_655
H11A H36 2.3401 no 3_657
H11B O2 2.7459 no 4_555
H11B C37 3.3792 no 1_655
H11B H13A 3.0111 no 4_555
H11B H36 3.1459 no 1_655
H11B H37 2.6047 no 1_655
H12A C37 3.5004 no 1_655
H12A H6 2.7705 no 3_756
H12A H13B 3.5167 no 2_746
H12A H18 3.0032 no 3_756
H12A H37 2.9027 no 1_655
H12A H43 2.8388 no 2_746
H12B N2 3.1457 no 2_746
H12B C3 3.2892 no 2_746
H12B C8 3.3542 no 2_746
H12B H3 2.4945 no 2_746
H12B H6 3.3760 no 3_756
H12B H13B 3.4185 no 2_746
H12B H36 3.3351 no 3_657
H12B H43 2.9537 no 2_746
H12C N2 3.2599 no 2_746
H12C C13 3.0387 no 2_746
H12C C36 2.9159 no 1_655
H12C C37 3.0319 no 1_655
H12C H11A 2.9957 no 3_757
H12C H13A 2.8710 no 2_746
H12C H13B 2.5874 no 2_746
H12C H36 2.5165 no 1_655
H12C H37 2.7338 no 1_655
H12C H43 3.2355 no 2_746
H13A C10 3.4953 no 4_554
H13A C11 3.0970 no 4_554
H13A H10A 2.9016 no 4_554
H13A H11A 2.4874 no 4_554
H13A H11B 3.0111 no 4_554
H13A H12C 2.8710 no 2_756
H13A H22 3.1364 no 4_554
H13A H35 3.5991 no 2_656
H13A H36 3.3335 no 2_656
H13B C12 3.3250 no 2_756
H13B C16 3.4639 no 3_666
H13B C36 3.3702 no 2_656
H13B H12A 3.5167 no 2_756
H13B H12B 3.4185 no 2_756
H13B H12C 2.5874 no 2_756
H13B H16A 2.7148 no 3_666
H13B H16C 3.3531 no 3_666
H13B H36 3.4217 no 2_656
H14A C21 3.1801 no 4_554
H14A C22 3.1174 no 4_554
H14A C39 3.3396 no 4_554
H14A C40 3.3863 no 4_554
H14A H21 2.6882 no 4_554
H14A H22 2.5661 no 4_554
H14B C16 3.5525 no 3_666
H14B C33 3.4905 no 4_554
H14B C34 3.3281 no 4_554
H14B C39 3.3933 no 4_554
H14B H15A 2.8788 no 3_666
H14B H16A 3.1611 no 3_666
H14B H16C 3.3878 no 3_666
H14B H34 2.9847 no 4_554
H15A C15 3.5001 no 3_666
H15A C16 3.3813 no 3_666
H15A C34 3.0937 no 2_656
H15A C35 2.9703 no 2_656
H15A H14B 2.8788 no 3_666
H15A H15A 3.1254 no 3_666
H15A H16A 2.5793 no 3_666
H15A H34 3.0923 no 2_656
H15A H35 2.8834 no 2_656
H15B C10 3.5608 no 4_554
H15B C22 3.3584 no 4_554
H15B C35 3.3869 no 2_656
H15B H10A 2.6031 no 4_554
H15B H22 3.1598 no 4_554
H15B H26 3.0824 no 2_655
H15B H35 2.8580 no 2_656
H16A C13 3.5006 no 3_666
H16A C14 3.4893 no 3_666
H16A C15 3.3797 no 3_666
H16A C33 3.2650 no 4_554
H16A C34 3.4303 no 4_554
H16A C38 3.4798 no 4_554
H16A H13B 2.7148 no 3_666
H16A H14B 3.1611 no 3_666
H16A H15A 2.5793 no 3_666
H16A H19 3.2358 no 2_655
H16B C19 3.3960 no 2_655
H16B C21 3.0184 no 4_554
H16B H19 2.4819 no 2_655
H16B H21 2.6445 no 4_554
H16C C19 3.3766 no 2_655
H16C C23 3.5047 no 2_655
H16C C42 3.3558 no 3_666
H16C C43 3.2217 no 3_666
H16C H13B 3.3531 no 3_666
H16C H14B 3.3878 no 3_666
H16C H19 2.5448 no 2_655
H16C H26 3.3247 no 2_655
H16C H42 3.4284 no 3_666
H16C H43 3.1968 no 3_666
H18 O1 2.7246 no 3_756
H18 C31 3.2502 no 3_656
H18 C32 3.4076 no 3_656
H18 H9A 3.0018 no 3_756
H18 H12A 3.0032 no 3_756
H18 H37 3.5443 no 3_656
H19 C16 2.8906 no 2_645
H19 C23 3.4966 no 3_656
H19 H16A 3.2358 no 2_645
H19 H16B 2.4819 no 2_645
H19 H16C 2.5448 no 2_645
H19 H42 3.3709 no 4_554
H19 H43 3.3110 no 4_554
H21 C14 3.5600 no 4_555
H21 C16 3.5248 no 4_555
H21 H14A 2.6882 no 4_555
H21 H16B 2.6445 no 4_555
H22 O2 2.7732 no 4_555
H22 C14 3.3008 no 4_555
H22 H13A 3.1364 no 4_555
H22 H14A 2.5661 no 4_555
H22 H15B 3.1598 no 4_555
H26 C34 3.4912 no 1_554
H26 C35 3.2328 no 1_554
H26 C39 3.3894 no 4_554
H26 C40 3.1079 no 4_554
H26 C41 3.3148 no 4_554
H26 H10A 3.4932 no 3_656
H26 H10B 3.5419 no 3_656
H26 H15B 3.0824 no 2_645
H26 H16C 3.3247 no 2_645
H26 H34 3.0007 no 1_554
H26 H35 2.4671 no 1_554
H27 C31 3.1589 no 4_554
H27 C32 3.0417 no 4_554
H27 C34 3.5830 no 1_554
H27 C35 2.9938 no 1_554
H27 C38 3.4384 no 4_554
H27 H10B 2.9551 no 3_656
H27 H29 3.1492 no 4_554
H27 H34 3.5040 no 1_554
H27 H35 2.3980 no 1_554
H28 C2 3.4569 no 4_454
H28 C5 3.3000 no 1_455
H28 C6 3.5811 no 1_455
H28 C37 3.3064 no 4_554
H28 C38 3.4548 no 4_554
H28 H2 2.7221 no 4_454
H28 H3 3.4971 no 4_454
H28 H5 3.2888 no 1_455
H28 H10B 3.2824 no 3_656
H28 H37 3.4180 no 4_554
H29 O1 3.4620 no 1_455
H29 C1 3.0270 no 1_455
H29 C2 3.0309 no 1_455
H29 C3 3.3291 no 1_455
H29 C4 3.5665 no 1_455
H29 C5 3.4955 no 1_455
H29 C6 3.2597 no 1_455
H29 H2 3.3823 no 1_455
H29 H9B 3.3840 no 3_656
H29 H27 3.1492 no 4_555
H34 C41 3.5048 no 4_555
H34 C45 3.2179 no 4_555
H34 C46 2.9218 no 4_555
H34 H14B 2.9847 no 4_555
H34 H15A 3.0923 no 2_646
H34 H26 3.0007 no 1_556
H34 H27 3.5040 no 1_556
H34 H45 3.3753 no 4_555
H34 H46 2.8748 no 4_555
H35 C10 3.4236 no 3_657
H35 C15 3.3400 no 2_646
H35 C26 2.9076 no 1_556
H35 C27 2.8680 no 1_556
H35 H10A 3.0549 no 3_657
H35 H10B 2.9964 no 3_657
H35 H11A 3.2820 no 3_657
H35 H13A 3.5991 no 2_646
H35 H15A 2.8834 no 2_646
H35 H15B 2.8580 no 2_646
H35 H26 2.4671 no 1_556
H35 H27 2.3980 no 1_556
H36 C11 3.5390 no 1_455
H36 C11 3.2135 no 3_657
H36 C12 3.3441 no 1_455
H36 H10B 3.5121 no 3_657
H36 H11A 3.5209 no 1_455
H36 H11A 2.3401 no 3_657
H36 H11B 3.1459 no 1_455
H36 H12B 3.3351 no 3_657
H36 H12C 2.5165 no 1_455
H36 H13A 3.3335 no 2_646
H36 H13B 3.4217 no 2_646
H37 O1 2.4055 no 1_455
H37 C7 3.3924 no 1_455
H37 C11 3.2863 no 1_455
H37 C12 3.0960 no 1_455
H37 H2 3.3788 no 1_455
H37 H11B 2.6047 no 1_455
H37 H12A 2.9027 no 1_455
H37 H12C 2.7338 no 1_455
H37 H18 3.5443 no 3_656
H37 H28 3.4180 no 4_555
H42 C5 3.5034 no 4_555
H42 C19 3.3243 no 4_555
H42 C20 3.1599 no 4_555
H42 C23 3.0393 no 4_555
H42 C24 3.3549 no 4_555
H42 C45 3.5334 no 4_555
H42 H5 3.1183 no 4_555
H42 H16C 3.4284 no 3_666
H42 H19 3.3709 no 4_555
H42 H45 2.7336 no 4_555
H42 H46 3.5770 no 4_555
H43 C12 3.1846 no 2_756
H43 C19 3.5752 no 4_555
H43 H5 3.1758 no 4_555
H43 H6 3.2036 no 4_555
H43 H12A 2.8388 no 2_756
H43 H12B 2.9537 no 2_756
H43 H12C 3.2355 no 2_756
H43 H16C 3.1968 no 3_666
H43 H19 3.3110 no 4_555
H45 C39 3.1924 no 4_554
H45 C40 2.9634 no 4_554
H45 C41 3.4316 no 4_554
H45 C42 3.2835 no 4_554
H45 H34 3.3753 no 4_554
H45 H42 2.7336 no 4_554
H46 H34 2.8748 no 4_554
H46 H42 3.5770 no 4_554

loop_
_geom_torsion_atom_site_label_1
_geom_torsion_atom_site_label_2
_geom_torsion_atom_site_label_3
_geom_torsion_atom_site_label_4
_geom_torsion
_geom_torsion_publ_flag
C7 N1 C9 C10 96.7(2) no
C9 N1 C7 O1 -0.9(3) no
C9 N1 C7 C1 177.86(14) no
C7 N1 C17 C18 114.1(2) no
C7 N1 C17 C22 -65.3(3) no
C17 N1 C7 O1 173.06(16) no
C17 N1 C7 C1 -8.2(3) no
C9 N1 C17 C18 -71.8(3) no
C9 N1 C17 C22 108.8(2) no
C17 N1 C9 C10 -77.5(2) no
C8 N2 C13 C14 97.6(2) no
C13 N2 C8 O2 -0.4(3) no
C13 N2 C8 C4 178.38(15) no
C8 N2 C44 C43 123.5(2) no
C8 N2 C44 C45 -59.2(3) no
C44 N2 C8 O2 157.81(18) no
C44 N2 C8 C4 -23.4(3) no
C13 N2 C44 C43 -77.6(3) no
C13 N2 C44 C45 99.7(2) no
C44 N2 C13 C14 -61.6(2) no
C2 C1 C6 C5 -0.4(3) no
C6 C1 C2 C3 3.2(3) no
C2 C1 C7 O1 -59.2(3) no
C2 C1 C7 N1 122.06(19) no
C7 C1 C2 C3 -180.00(17) no
C6 C1 C7 O1 117.6(2) no
C6 C1 C7 N1 -61.2(3) no
C7 C1 C6 C5 -177.14(17) no
C1 C2 C3 C4 -2.5(3) no
C2 C3 C4 C5 -1.0(3) no
C2 C3 C4 C8 -179.09(18) no
C3 C4 C5 C6 3.7(3) no
C3 C4 C8 O2 128.0(3) no
C3 C4 C8 N2 -50.8(3) no
C5 C4 C8 O2 -50.2(3) no
C5 C4 C8 N2 131.0(2) no
C8 C4 C5 C6 -178.10(18) no
C4 C5 C6 C1 -3.0(4) no
N1 C9 C10 C11 -76.3(3) no
C9 C10 C11 C12 -70.8(3) no
N2 C13 C14 C15 -177.11(15) no
C13 C14 C15 C16 -176.45(16) no
N1 C17 C18 C19 -173.97(16) no
N1 C17 C22 C21 174.62(16) no
C18 C17 C22 C21 -4.8(3) no
C22 C17 C18 C19 5.5(3) no
C17 C18 C19 C20 -1.1(4) no
C18 C19 C20 C21 -3.8(4) no
C18 C19 C20 C23 172.74(19) no
C19 C20 C21 C22 4.5(4) no
C23 C20 C21 C22 -172.14(18) no
C20 C21 C22 C17 -0.2(3) no
C24 C25 C26 C27 -176.37(19) no
C24 C25 C30 C29 177.31(18) no
C24 C25 C30 C31 -1.5(3) no
C26 C25 C30 C29 0.3(3) no
C26 C25 C30 C31 -178.43(18) no
C30 C25 C26 C27 0.6(4) no
C25 C26 C27 C28 -0.8(4) no
C26 C27 C28 C29 0.2(4) no
C27 C28 C29 C30 0.7(4) no
C28 C29 C30 C25 -1.0(4) no
C28 C29 C30 C31 177.83(19) no
C34 C33 C38 C32 177.80(19) no
C34 C33 C38 C37 1.8(3) no
C38 C33 C34 C35 -1.4(4) no
C39 C33 C34 C35 175.46(19) no
C39 C33 C38 C32 0.8(3) no
C39 C33 C38 C37 -175.16(18) no
C33 C34 C35 C36 0.1(4) no
C34 C35 C36 C37 0.8(4) no
C35 C36 C37 C38 -0.4(4) no
C36 C37 C38 C32 -177.0(2) no
C36 C37 C38 C33 -0.9(4) no
C40 C41 C42 C43 179.95(18) no
C40 C41 C46 C45 -179.22(18) no
C42 C41 C46 C45 2.5(3) no
C46 C41 C42 C43 -1.8(3) no
C41 C42 C43 C44 -0.6(4) no
C42 C43 C44 N2 179.62(18) no
C42 C43 C44 C45 2.4(3) no
N2 C44 C45 C46 -179.00(16) no
C43 C44 C45 C46 -1.8(3) no
C44 C45 C46 C41 -0.7(3) no
